data_1507888
loop_
_publ_author_name
'Munive, Laura'
'Rivas, Veronica M.'
'Ortiz, Aurelio'
'Olivo, Horacio F.'

_publ_section_title
;
 Oxazolidine-2-thiones and thiazolidine-2-thiones as nucleophiles in
 intermolecular Michael additions.
;
_journal_issue 13
_journal_name_full 'Organic letters'
_journal_page_first 3514
_journal_page_last 3517
_journal_paper_doi 10.1021/ol301489y
_journal_volume 14
_journal_year 2012
_chemical_absolute_configuration ad
_chemical_formula_moiety 'C22 H22 N2 O S4'
_chemical_formula_sum 'C22 H22 N2 O S4'
_chemical_formula_weight 458.66
_chemical_name_systematic
; 
 ? 
;
_space_group_IT_number 4
_symmetry_cell_setting monoclinic
_symmetry_space_group_name_Hall 'P 2yb'
_symmetry_space_group_name_H-M 'P 1 21 1'
_atom_sites_solution_hydrogens geom
_atom_sites_solution_primary direct
_atom_sites_solution_secondary difmap
_audit_creation_method SHELXL-97
_cell_angle_alpha 90.00
_cell_angle_beta 91.086(5)
_cell_angle_gamma 90.00
_cell_formula_units_Z 2
_cell_length_a 10.2265(11)
_cell_length_b 9.8801(10)
_cell_length_c 11.1185(12)
_cell_measurement_reflns_used 5162
_cell_measurement_temperature 190(2)
_cell_measurement_theta_max 27.9
_cell_measurement_theta_min 1.0
_cell_volume 1123.2(2)
_computing_cell_refinement 'HKL Scalepack (Otwinowski & Minor, 1997)'
_computing_data_collection 'Collect (Nonius BV,1997-2000)'
_computing_data_reduction 'HKL Denzo, Scalepack (Otwinowski & Minor, 1997)'
_computing_molecular_graphics 'SHELXTL v6.1 (Sheldrick, 2008)'
_computing_publication_material 'SHELXTL v6.1 (Sheldrick, 2008)'
_computing_structure_refinement 'SHELXTL v6.1 (Sheldrick, 2008)'
_computing_structure_solution 'SHELXTL v6.1 (Sheldrick, 2008)'
_diffrn_ambient_temperature 190(2)
_diffrn_detector_area_resol_mean 9
_diffrn_measured_fraction_theta_full 0.992
_diffrn_measured_fraction_theta_max 0.992
_diffrn_measurement_device_type 'Nonius KappaCCD'
_diffrn_measurement_method 'CCD phi and omega scans'
_diffrn_radiation_monochromator graphite
_diffrn_radiation_source 'fine-focus sealed tube'
_diffrn_radiation_type MoK\a
_diffrn_radiation_wavelength 0.71073
_diffrn_reflns_av_R_equivalents 0.0339
_diffrn_reflns_av_sigmaI/netI 0.0434
_diffrn_reflns_limit_h_max 13
_diffrn_reflns_limit_h_min -13
_diffrn_reflns_limit_k_max 12
_diffrn_reflns_limit_k_min -12
_diffrn_reflns_limit_l_max 14
_diffrn_reflns_limit_l_min -14
_diffrn_reflns_number 28950
_diffrn_reflns_theta_full 27.98
_diffrn_reflns_theta_max 27.98
_diffrn_reflns_theta_min 2.76
_diffrn_standards_number 0
_exptl_absorpt_coefficient_mu 0.439
_exptl_absorpt_correction_T_max 0.9741
_exptl_absorpt_correction_T_min 0.8509
_exptl_absorpt_correction_type multi-scan
_exptl_absorpt_process_details 'HKL Scalepack (Otwinowski & Minor, 1997)'
_exptl_crystal_colour yellow
_exptl_crystal_density_diffrn 1.356
_exptl_crystal_density_method 'not measured'
_exptl_crystal_description blade
_exptl_crystal_F_000 480
_exptl_crystal_size_max 0.38
_exptl_crystal_size_mid 0.16
_exptl_crystal_size_min 0.06
_refine_diff_density_max 0.302
_refine_diff_density_min -0.215
_refine_diff_density_rms 0.042
_refine_ls_abs_structure_details 'Flack H D (1983), Acta Cryst. A39, 876-881'
_refine_ls_abs_structure_Flack 0.05(7)
_refine_ls_extinction_coef 0.0165(17)
_refine_ls_extinction_expression Fc^*^=kFc[1+0.001xFc^2^\l^3^/sin(2\q)]^-1/4^
_refine_ls_extinction_method SHELXL
_refine_ls_goodness_of_fit_ref 1.074
_refine_ls_hydrogen_treatment constr
_refine_ls_matrix_type full
_refine_ls_number_parameters 282
_refine_ls_number_reflns 5199
_refine_ls_number_restraints 22
_refine_ls_restrained_S_all 1.072
_refine_ls_R_factor_all 0.0526
_refine_ls_R_factor_gt 0.0386
_refine_ls_shift/su_max 0.003
_refine_ls_shift/su_mean 0.000
_refine_ls_structure_factor_coef Fsqd
_refine_ls_weighting_details 'calc w=1/[\s^2^(Fo^2^)+(0.0211P)^2^+0.3409P] where P=(Fo^2^+2Fc^2^)/3'
_refine_ls_weighting_scheme calc
_refine_ls_wR_factor_gt 0.0772
_refine_ls_wR_factor_ref 0.0826
_reflns_number_gt 4333
_reflns_number_total 5199
_reflns_threshold_expression >2sigma(I)
_cod_data_source_file ol301489y_si_003.cif
_cod_data_source_block oli121
_cod_depositor_comments
;
The following automatic conversions were performed:

'_symmetry_cell_setting' value 'Monoclinic' changed to 'monoclinic'
according to /home/saulius/struct/CIF-dictionaries/cif_core.dic
dictionary named 'cif_core.dic' version 2.4.1 from 2010-06-29.

Automatic conversion script
Id: cif_fix_values 1891 2012-01-12 08:04:46Z andrius 

 Adding full bibliography for 1507888.cif.
;
_cod_original_sg_symbol_Hall 'P 2yb '
_cod_original_sg_symbol_H-M 'P 21 '
_cod_database_code 1507888

loop_
_symmetry_equiv_pos_as_xyz
'x, y, z'
'-x, y+1/2, -z'

loop_
_atom_site_label
_atom_site_type_symbol
_atom_site_fract_x
_atom_site_fract_y
_atom_site_fract_z
_atom_site_U_iso_or_equiv
_atom_site_adp_type
_atom_site_occupancy
_atom_site_symmetry_multiplicity
_atom_site_calc_flag
_atom_site_refinement_flags
_atom_site_disorder_assembly
_atom_site_disorder_group
S1 S -0.47728(7) 0.73493(10) 0.20935(7) 0.0631(2) Uani 1 1 d . . .
C2 C -0.4344(2) 0.6750(3) 0.3522(2) 0.0487(6) Uani 1 1 d . . .
S2 S -0.52626(7) 0.71479(11) 0.46660(7) 0.0736(3) Uani 1 1 d . . .
N3 N -0.32506(18) 0.5950(2) 0.34620(17) 0.0382(5) Uani 1 1 d . . .
C4 C -0.2836(2) 0.5597(3) 0.2227(2) 0.0373(5) Uani 1 1 d . . .
H4 H -0.1859 0.5550 0.2224 0.045 Uiso 1 1 calc R . .
C5 C -0.3272(3) 0.6779(3) 0.1446(2) 0.0509(7) Uani 1 1 d . . .
H5A H -0.3420 0.6487 0.0603 0.061 Uiso 1 1 calc R . .
H5B H -0.2608 0.7509 0.1463 0.061 Uiso 1 1 calc R . .
C6 C -0.3377(2) 0.4240(3) 0.1824(2) 0.0405(5) Uani 1 1 d . . .
C7 C -0.4426(3) 0.3622(4) 0.2348(3) 0.0718(10) Uani 1 1 d . . .
H7 H -0.4871 0.4058 0.2982 0.086 Uiso 1 1 calc R . .
C8 C -0.4836(4) 0.2352(5) 0.1946(3) 0.0950(14) Uani 1 1 d . . .
H8 H -0.5555 0.1925 0.2318 0.114 Uiso 1 1 calc R . .
C9 C -0.4231(4) 0.1720(4) 0.1038(3) 0.0777(11) Uani 1 1 d . . .
H9 H -0.4521 0.0854 0.0774 0.093 Uiso 1 1 calc R . .
C10 C -0.3195(3) 0.2334(4) 0.0500(3) 0.0658(8) Uani 1 1 d . . .
H10 H -0.2775 0.1901 -0.0150 0.079 Uiso 1 1 calc R . .
C11 C -0.2756(3) 0.3587(3) 0.0899(3) 0.0496(6) Uani 1 1 d . . .
H11 H -0.2024 0.3997 0.0534 0.059 Uiso 1 1 calc R . .
C1' C -0.2543(2) 0.5276(2) 0.4399(2) 0.0355(5) Uani 1 1 d . . .
O1' O -0.17212(16) 0.44711(16) 0.41135(15) 0.0403(4) Uani 1 1 d . . .
C2' C -0.2828(2) 0.5586(3) 0.5692(2) 0.0384(5) Uani 1 1 d . . .
H2'1 H -0.3763 0.5409 0.5842 0.046 Uiso 1 1 calc R . .
H2'2 H -0.2658 0.6558 0.5849 0.046 Uiso 1 1 calc R . .
C3' C -0.1991(2) 0.4735(3) 0.6549(2) 0.0354(5) Uani 1 1 d . . .
H3' H -0.2090 0.3772 0.6287 0.042 Uiso 1 1 calc R . .
C4' C -0.2478(2) 0.4820(3) 0.7842(2) 0.0464(6) Uani 1 1 d . . .
H4'1 H -0.1930 0.4248 0.8365 0.070 Uiso 1 1 calc R . .
H4'2 H -0.3386 0.4507 0.7866 0.070 Uiso 1 1 calc R . .
H4'3 H -0.2429 0.5760 0.8121 0.070 Uiso 1 1 calc R . .
S1" S 0.18970(6) 0.46856(7) 0.65760(8) 0.0570(2) Uani 1 1 d . . .
C2" C 0.0303(2) 0.4095(2) 0.6656(2) 0.0373(5) Uani 1 1 d . . .
S2" S 0.00069(6) 0.24556(6) 0.69360(6) 0.04829(17) Uani 1 1 d . . .
N3" N -0.05801(18) 0.50636(18) 0.65019(16) 0.0328(4) Uani 1 1 d . B .
C4" C -0.0101(2) 0.6469(2) 0.6344(2) 0.0359(5) Uani 1 1 d D . .
H4" H -0.0521 0.6874 0.5608 0.043 Uiso 1 1 calc R A 1
C5" C 0.1389(2) 0.6370(3) 0.6172(3) 0.0451(6) Uani 1 1 d . B .
H5"1 H 0.1848 0.7042 0.6689 0.054 Uiso 1 1 calc R . .
H5"2 H 0.1604 0.6559 0.5324 0.054 Uiso 1 1 calc R . .
C6" C -0.0434(11) 0.7313(16) 0.7430(14) 0.0455(14) Uani 0.50 1 d PD B 1
C7" C -0.0963(16) 0.860(2) 0.7298(11) 0.063(3) Uani 0.50 1 d PD B 1
H7" H -0.1099 0.8971 0.6517 0.075 Uiso 0.50 1 calc PR B 1
C8" C -0.1298(15) 0.9362(16) 0.8313(15) 0.085(4) Uani 0.50 1 d PD B 1
H8" H -0.1669 1.0238 0.8221 0.102 Uiso 0.50 1 calc PR B 1
C9" C -0.108(2) 0.8827(18) 0.9445(13) 0.088(5) Uani 0.50 1 d PD B 1
H9" H -0.1331 0.9328 1.0134 0.105 Uiso 0.50 1 calc PR B 1
C10" C -0.052(3) 0.7576(17) 0.9583(12) 0.075(4) Uani 0.50 1 d PD B 1
H10" H -0.0345 0.7231 1.0368 0.090 Uiso 0.50 1 calc PR B 1
C11" C -0.020(2) 0.6811(13) 0.8585(17) 0.049(2) Uani 0.50 1 d PD B 1
H11" H 0.0188 0.5943 0.8690 0.058 Uiso 0.50 1 calc PR B 1
C12" C -0.0533(12) 0.7393(16) 0.7339(14) 0.0455(14) Uani 0.50 1 d PD B 2
C13" C -0.1294(17) 0.852(2) 0.7058(11) 0.063(3) Uani 0.50 1 d PD B 2
H13" H -0.1521 0.8710 0.6243 0.075 Uiso 0.50 1 calc PR B 2
C14" C -0.1727(15) 0.9381(16) 0.7972(16) 0.085(4) Uani 0.50 1 d PD B 2
H14" H -0.2256 1.0144 0.7779 0.102 Uiso 0.50 1 calc PR B 2
C15" C -0.138(2) 0.9110(18) 0.9152(13) 0.088(5) Uani 0.50 1 d PD B 2
H15" H -0.1670 0.9690 0.9773 0.105 Uiso 0.50 1 calc PR B 2
C16" C -0.062(3) 0.8009(17) 0.9435(12) 0.075(4) Uani 0.50 1 d PD B 2
H16" H -0.0387 0.7828 1.0251 0.090 Uiso 0.50 1 calc PR B 2
C17" C -0.017(2) 0.7157(12) 0.8537(18) 0.049(2) Uani 0.50 1 d PD B 2
H17" H 0.0372 0.6411 0.8738 0.058 Uiso 0.50 1 calc PR B 2

loop_
_atom_site_aniso_label
_atom_site_aniso_U_11
_atom_site_aniso_U_22
_atom_site_aniso_U_33
_atom_site_aniso_U_23
_atom_site_aniso_U_13
_atom_site_aniso_U_12
S1 0.0543(4) 0.0819(5) 0.0526(4) 0.0102(4) -0.0080(3) 0.0246(4)
C2 0.0368(12) 0.0632(17) 0.0457(14) -0.0027(13) -0.0060(11) 0.0125(12)
S2 0.0557(4) 0.1102(8) 0.0548(4) -0.0017(5) 0.0020(3) 0.0434(5)
N3 0.0313(10) 0.0458(12) 0.0373(11) -0.0012(9) -0.0036(8) 0.0050(8)
C4 0.0316(11) 0.0469(13) 0.0335(12) 0.0027(10) 0.0005(9) -0.0015(10)
C5 0.0504(14) 0.0555(16) 0.0466(15) 0.0086(12) 0.0000(12) 0.0018(12)
C6 0.0416(13) 0.0492(14) 0.0307(12) 0.0031(11) -0.0021(10) -0.0041(11)
C7 0.078(2) 0.089(2) 0.0490(18) -0.0145(17) 0.0148(15) -0.0421(19)
C8 0.114(3) 0.108(3) 0.063(2) -0.005(2) 0.008(2) -0.075(3)
C9 0.117(3) 0.059(2) 0.056(2) 0.0013(16) -0.029(2) -0.029(2)
C10 0.0742(19) 0.0642(19) 0.0584(17) -0.0092(18) -0.0164(15) 0.0124(18)
C11 0.0466(14) 0.0566(16) 0.0454(15) -0.0021(12) -0.0004(12) 0.0018(12)
C1' 0.0357(12) 0.0335(12) 0.0372(12) -0.0014(10) -0.0044(10) 0.0005(10)
O1' 0.0429(9) 0.0393(9) 0.0386(9) -0.0057(7) -0.0041(7) 0.0102(7)
C2' 0.0345(12) 0.0411(12) 0.0394(13) -0.0034(10) -0.0025(10) 0.0034(10)
C3' 0.0325(11) 0.0361(12) 0.0374(12) -0.0001(10) -0.0027(9) -0.0002(10)
C4' 0.0411(13) 0.0575(16) 0.0408(14) 0.0029(13) 0.0048(11) -0.0027(12)
S1" 0.0355(3) 0.0456(4) 0.0900(6) 0.0087(4) 0.0036(3) 0.0078(3)
C2" 0.0412(12) 0.0365(12) 0.0341(12) -0.0020(10) 0.0000(10) 0.0071(10)
S2" 0.0560(4) 0.0313(3) 0.0572(4) 0.0026(3) -0.0084(3) 0.0050(3)
N3" 0.0346(10) 0.0319(9) 0.0319(10) 0.0000(7) -0.0019(8) 0.0017(7)
C4" 0.0369(12) 0.0316(11) 0.0394(13) 0.0042(10) 0.0050(10) 0.0028(9)
C5" 0.0382(12) 0.0421(13) 0.0554(15) 0.0033(12) 0.0064(11) 0.0021(11)
C6" 0.0448(18) 0.0301(18) 0.062(2) -0.008(2) 0.0182(18) -0.0081(17)
C7" 0.065(8) 0.029(2) 0.096(5) -0.004(4) 0.033(4) -0.006(4)
C8" 0.083(10) 0.039(2) 0.135(10) -0.022(4) 0.052(7) -0.009(4)
C9" 0.104(10) 0.060(7) 0.101(8) -0.040(7) 0.052(8) -0.027(6)
C10" 0.077(4) 0.080(11) 0.068(3) -0.042(5) 0.027(3) -0.041(7)
C11" 0.0534(16) 0.042(6) 0.050(2) -0.017(4) 0.0095(15) -0.017(5)
C12" 0.0448(18) 0.0301(18) 0.062(2) -0.008(2) 0.0182(18) -0.0081(17)
C13" 0.065(8) 0.029(2) 0.096(5) -0.004(4) 0.033(4) -0.006(4)
C14" 0.083(10) 0.039(2) 0.135(10) -0.022(4) 0.052(7) -0.009(4)
C15" 0.104(10) 0.060(7) 0.101(8) -0.040(7) 0.052(8) -0.027(6)
C16" 0.077(4) 0.080(11) 0.068(3) -0.042(5) 0.027(3) -0.041(7)
C17" 0.0534(16) 0.042(6) 0.050(2) -0.017(4) 0.0095(15) -0.017(5)

loop_
_atom_type_symbol
_atom_type_description
_atom_type_scat_dispersion_real
_atom_type_scat_dispersion_imag
_atom_type_scat_source
C C 0.0033 0.0016 'International Tables Vol C Tables 4.2.6.8 and 6.1.1.4'
H H 0.0000 0.0000 'International Tables Vol C Tables 4.2.6.8 and 6.1.1.4'
N N 0.0061 0.0033 'International Tables Vol C Tables 4.2.6.8 and 6.1.1.4'
O O 0.0106 0.0060 'International Tables Vol C Tables 4.2.6.8 and 6.1.1.4'
S S 0.1246 0.1234 'International Tables Vol C Tables 4.2.6.8 and 6.1.1.4'

loop_
_geom_angle_atom_site_label_1
_geom_angle_atom_site_label_2
_geom_angle_atom_site_label_3
_geom_angle
_geom_angle_publ_flag
C2 S1 C5 93.25(12) yes
N3 C2 S2 130.9(2) yes
N3 C2 S1 110.01(18) yes
S2 C2 S1 119.10(14) yes
C2 N3 C1' 129.6(2) yes
C2 N3 C4 115.29(19) yes
C1' N3 C4 114.63(18) yes
N3 C4 C6 111.79(19) yes
N3 C4 C5 105.2(2) yes
C6 C4 C5 114.2(2) yes
N3 C4 H4 108.5 ?
C6 C4 H4 108.5 ?
C5 C4 H4 108.5 ?
C4 C5 S1 104.83(18) yes
C4 C5 H5A 110.8 ?
S1 C5 H5A 110.8 ?
C4 C5 H5B 110.8 ?
S1 C5 H5B 110.8 ?
H5A C5 H5B 108.9 ?
C7 C6 C11 118.8(3) yes
C7 C6 C4 123.5(2) yes
C11 C6 C4 117.6(2) yes
C6 C7 C8 119.8(3) yes
C6 C7 H7 120.1 ?
C8 C7 H7 120.1 ?
C9 C8 C7 121.2(3) yes
C9 C8 H8 119.4 ?
C7 C8 H8 119.4 ?
C8 C9 C10 119.5(3) yes
C8 C9 H9 120.3 ?
C10 C9 H9 120.3 ?
C9 C10 C11 120.3(3) yes
C9 C10 H10 119.9 ?
C11 C10 H10 119.9 ?
C6 C11 C10 120.4(3) yes
C6 C11 H11 119.8 ?
C10 C11 H11 119.8 ?
O1' C1' N3 117.7(2) yes
O1' C1' C2' 122.4(2) yes
N3 C1' C2' 119.9(2) yes
C1' C2' C3' 111.64(19) yes
C1' C2' H2'1 109.3 ?
C3' C2' H2'1 109.3 ?
C1' C2' H2'2 109.3 ?
C3' C2' H2'2 109.3 ?
H2'1 C2' H2'2 108.0 ?
N3" C3' C2' 113.19(19) yes
N3" C3' C4' 110.80(18) yes
C2' C3' C4' 111.61(19) yes
N3" C3' H3' 107.0 ?
C2' C3' H3' 107.0 ?
C4' C3' H3' 107.0 ?
C3' C4' H4'1 109.5 ?
C3' C4' H4'2 109.5 ?
H4'1 C4' H4'2 109.5 ?
C3' C4' H4'3 109.5 ?
H4'1 C4' H4'3 109.5 ?
H4'2 C4' H4'3 109.5 ?
C2" S1" C5" 93.27(12) yes
N3" C2" S2" 126.60(18) yes
N3" C2" S1" 112.92(17) yes
S2" C2" S1" 120.46(13) yes
C2" N3" C3' 119.99(19) yes
C2" N3" C4" 117.73(18) yes
C3' N3" C4" 122.21(18) yes
N3" C4" C12" 112.2(6) yes
N3" C4" C6" 110.0(6) yes
N3" C4" C5" 106.53(18) yes
C12" C4" C5" 115.7(5) yes
C6" C4" C5" 111.8(5) yes
N3" C4" H4" 109.5 ?
C12" C4" H4" 103.4 ?
C6" C4" H4" 109.5 ?
C5" C4" H4" 109.5 ?
C4" C5" S1" 107.99(17) yes
C4" C5" H5"1 110.1 ?
S1" C5" H5"1 110.1 ?
C4" C5" H5"2 110.1 ?
S1" C5" H5"2 110.1 ?
H5"1 C5" H5"2 108.4 ?
C7" C6" C11" 118.9(4) yes
C7" C6" C4" 120.9(14) yes
C11" C6" C4" 120.2(14) yes
C6" C7" C8" 120.4(5) yes
C6" C7" H7" 119.8 ?
C8" C7" H7" 119.8 ?
C9" C8" C7" 119.4(5) yes
C9" C8" H8" 120.3 ?
C7" C8" H8" 120.3 ?
C10" C9" C8" 120.5(4) yes
C10" C9" H9" 119.8 ?
C8" C9" H9" 119.8 ?
C9" C10" C11" 120.4(5) yes
C9" C10" H10" 119.8 ?
C11" C10" H10" 119.8 ?
C10" C11" C6" 120.3(4) yes
C10" C11" H11" 119.9 ?
C6" C11" H11" 119.9 ?
C13" C12" C17" 119.0(4) yes
C13" C12" C4" 119.4(14) yes
C17" C12" C4" 121.7(14) yes
C12" C13" C14" 120.3(5) yes
C12" C13" H13" 119.8 ?
C14" C13" H13" 119.8 ?
C15" C14" C13" 119.5(5) yes
C15" C14" H14" 120.3 ?
C13" C14" H14" 120.3 ?
C16" C15" C14" 120.5(4) yes
C16" C15" H15" 119.7 ?
C14" C15" H15" 119.7 ?
C15" C16" C17" 120.4(5) yes
C15" C16" H16" 119.8 ?
C17" C16" H16" 119.8 ?
C16" C17" C12" 120.2(5) yes
C16" C17" H17" 119.9 ?
C12" C17" H17" 119.9 ?

loop_
_geom_bond_atom_site_label_1
_geom_bond_atom_site_label_2
_geom_bond_distance
_geom_bond_publ_flag
S1 C2 1.744(3) yes
S1 C5 1.798(3) yes
C2 N3 1.372(3) yes
C2 S2 1.643(3) yes
N3 C1' 1.423(3) yes
N3 C4 1.486(3) yes
C4 C6 1.515(4) yes
C4 C5 1.517(4) yes
C4 H4 1.0000 ?
C5 H5A 0.9900 ?
C5 H5B 0.9900 ?
C6 C7 1.373(4) yes
C6 C11 1.380(4) yes
C7 C8 1.394(5) yes
C7 H7 0.9500 ?
C8 C9 1.347(6) yes
C8 H8 0.9500 ?
C9 C10 1.369(5) yes
C9 H9 0.9500 ?
C10 C11 1.386(4) yes
C10 H10 0.9500 ?
C11 H11 0.9500 ?
C1' O1' 1.203(3) yes
C1' C2' 1.504(3) yes
C2' C3' 1.522(3) yes
C2' H2'1 0.9900 ?
C2' H2'2 0.9900 ?
C3' N3" 1.481(3) yes
C3' C4' 1.533(3) yes
C3' H3' 1.0000 ?
C4' H4'1 0.9800 ?
C4' H4'2 0.9800 ?
C4' H4'3 0.9800 ?
S1" C2" 1.735(2) yes
S1" C5" 1.798(3) yes
C2" N3" 1.324(3) yes
C2" S2" 1.678(2) yes
N3" C4" 1.484(3) yes
C4" C12" 1.507(6) yes
C4" C6" 1.512(6) yes
C4" C5" 1.543(3) yes
C4" H4" 1.0000 ?
C5" H5"1 0.9900 ?
C5" H5"2 0.9900 ?
C6" C7" 1.391(5) yes
C6" C11" 1.394(5) yes
C7" C8" 1.403(6) yes
C7" H7" 0.9500 ?
C8" C9" 1.379(8) yes
C8" H8" 0.9500 ?
C9" C10" 1.373(8) yes
C9" H9" 0.9500 ?
C10" C11" 1.387(5) yes
C10" H10" 0.9500 ?
C11" H11" 0.9500 ?
C12" C13" 1.391(5) yes
C12" C17" 1.393(5) yes
C13" C14" 1.403(6) yes
C13" H13" 0.9500 ?
C14" C15" 1.379(8) yes
C14" H14" 0.9500 ?
C15" C16" 1.372(8) yes
C15" H15" 0.9500 ?
C16" C17" 1.387(5) yes
C16" H16" 0.9500 ?
C17" H17" 0.9500 ?

loop_
_geom_torsion_atom_site_label_1
_geom_torsion_atom_site_label_2
_geom_torsion_atom_site_label_3
_geom_torsion_atom_site_label_4
_geom_torsion
C5 S1 C2 N3 -10.6(2)
C5 S1 C2 S2 171.2(2)
S2 C2 N3 C1' -3.6(4)
S1 C2 N3 C1' 178.49(19)
S2 C2 N3 C4 168.1(2)
S1 C2 N3 C4 -9.8(3)
C2 N3 C4 C6 -94.9(3)
C1' N3 C4 C6 78.1(2)
C2 N3 C4 C5 29.6(3)
C1' N3 C4 C5 -157.4(2)
N3 C4 C5 S1 -34.2(2)
C6 C4 C5 S1 88.7(2)
C2 S1 C5 C4 26.5(2)
N3 C4 C6 C7 19.1(4)
C5 C4 C6 C7 -100.2(3)
N3 C4 C6 C11 -159.4(2)
C5 C4 C6 C11 81.3(3)
C11 C6 C7 C8 0.5(5)
C4 C6 C7 C8 -178.0(3)
C6 C7 C8 C9 -0.8(6)
C7 C8 C9 C10 0.0(6)
C8 C9 C10 C11 1.1(5)
C7 C6 C11 C10 0.7(4)
C4 C6 C11 C10 179.2(2)
C9 C10 C11 C6 -1.5(4)
C2 N3 C1' O1' 169.6(2)
C4 N3 C1' O1' -2.2(3)
C2 N3 C1' C2' -10.8(4)
C4 N3 C1' C2' 177.4(2)
O1' C1' C2' C3' -1.8(3)
N3 C1' C2' C3' 178.6(2)
C1' C2' C3' N3" 66.5(3)
C1' C2' C3' C4' -167.7(2)
C5" S1" C2" N3" -4.98(19)
C5" S1" C2" S2" 176.32(16)
S2" C2" N3" C3' -1.1(3)
S1" C2" N3" C3' -179.74(15)
S2" C2" N3" C4" 176.00(17)
S1" C2" N3" C4" -2.6(3)
C2' C3' N3" C2" -145.6(2)
C4' C3' N3" C2" 88.1(3)
C2' C3' N3" C4" 37.4(3)
C4' C3' N3" C4" -88.9(3)
C2" N3" C4" C12" -117.2(8)
C3' N3" C4" C12" 59.8(9)
C2" N3" C4" C6" -111.1(8)
C3' N3" C4" C6" 66.0(8)
C2" N3" C4" C5" 10.3(3)
C3' N3" C4" C5" -172.65(19)
N3" C4" C5" S1" -12.8(2)
C12" C4" C5" S1" 112.7(9)
C6" C4" C5" S1" 107.4(9)
C2" S1" C5" C4" 10.40(19)
N3" C4" C6" C7" -134.5(8)
C12" C4" C6" C7" -22(7)
C5" C4" C6" C7" 107.3(10)
N3" C4" C6" C11" 46.3(10)
C12" C4" C6" C11" 159(7)
C5" C4" C6" C11" -71.8(11)
C11" C6" C7" C8" -2.4(12)
C4" C6" C7" C8" 178.4(9)
C6" C7" C8" C9" 0.7(19)
C7" C8" C9" C10" 2(3)
C8" C9" C10" C11" -2(3)
C9" C10" C11" C6" 1(3)
C7" C6" C11" C10" 1.8(18)
C4" C6" C11" C10" -179.1(12)
N3" C4" C12" C13" -120.2(8)
C6" C4" C12" C13" 170(7)
C5" C4" C12" C13" 117.3(9)
N3" C4" C12" C17" 60.6(10)
C6" C4" C12" C17" -9(7)
C5" C4" C12" C17" -61.8(12)
C17" C12" C13" C14" -2.0(13)
C4" C12" C13" C14" 178.8(9)
C12" C13" C14" C15" 0.8(19)
C13" C14" C15" C16" 0(3)
C14" C15" C16" C17" 0(3)
C15" C16" C17" C12" -2(2)
C13" C12" C17" C16" 2.4(18)
C4" C12" C17" C16" -178.4(11)
